data_4028378
loop_
_publ_author_name
'Koichi Murayama'
'Yayoi Sawada'
'Keiichi Noguchi'
'Ken Tanaka'

_publ_contact_author_address
;
Department of Applied Chemistry
Graduate School of Engineering
Tokyo University of Agriculture and Technology
Koganei
Tokyo 184-8588
Japan
;
_publ_contact_author_email tanaka-k@cc.tuat.ac.jp
_publ_contact_author_fax +81-42-388-7037
_publ_contact_author_phone +81-42-388-7037
_publ_section_title
;
 Synthesis of Triphenylene Derivatives by Rhodium-Catalyzed [2 + 2 + 2]
 Cycloaddition: Application to the Synthesis of Highly Fluorescent
 Triphenylene-Based Long Ladder Molecules
;
_journal_name_full 'Journal of Organic Chemistry'
_journal_page_first 6202
_journal_page_last 6210
_journal_paper_doi 10.1021/jo4008892
_journal_volume 78
_journal_year 2013
_chemical_formula_moiety 'C79 H86 0.5(C6H14)'
_chemical_formula_sum 'C82 H93'
_chemical_formula_weight 1078.64
_chemical_name_systematic
;
 ?
;
_space_group_IT_number 15
_symmetry_cell_setting monoclinic
_symmetry_Int_Tables_number 15
_symmetry_space_group_name_Hall '-C 2yc'
_symmetry_space_group_name_H-M 'C 1 2/c 1'
_atom_sites_solution_hydrogens geom
_atom_sites_solution_primary direct
_atom_sites_solution_secondary difmap
_cell_angle_alpha 90.00
_cell_angle_beta 92.4680(10)
_cell_angle_gamma 90.00
_cell_formula_units_Z 8
_cell_length_a 29.1077(5)
_cell_length_b 14.1829(3)
_cell_length_c 31.4298(6)
_cell_measurement_reflns_used 67716
_cell_measurement_temperature 193(2)
_cell_measurement_theta_max 68.17
_cell_measurement_theta_min 3.04
_cell_volume 12963.2(4)
_computing_cell_refinement 'RAPID AUTO'
_computing_data_collection 'RAPID AUTO (Rigaku, 2004)'
_computing_data_reduction 'RAPID AUTO'
_computing_publication_material 'SHELXL-97 (Sheldrick, 1997)'
_computing_structure_refinement 'SHELXL-97 (Sheldrick, 1997)'
_computing_structure_solution 'Il Milione (Burla, et al., 2007)'
_diffrn_ambient_temperature 193(2)
_diffrn_detector_area_resol_mean 10.000
_diffrn_measured_fraction_theta_full 0.999
_diffrn_measured_fraction_theta_max 0.999
_diffrn_measurement_device_type 'Rigaku R-AXIS RAPID'
_diffrn_measurement_method \w
_diffrn_radiation_monochromator graphite
_diffrn_radiation_source 'rotating anode'
_diffrn_radiation_type CuK\a
_diffrn_radiation_wavelength 1.54187
_diffrn_reflns_av_R_equivalents 0.0408
_diffrn_reflns_av_sigmaI/netI 0.0198
_diffrn_reflns_limit_h_max 34
_diffrn_reflns_limit_h_min -34
_diffrn_reflns_limit_k_max 17
_diffrn_reflns_limit_k_min -17
_diffrn_reflns_limit_l_max 37
_diffrn_reflns_limit_l_min -37
_diffrn_reflns_number 111333
_diffrn_reflns_theta_full 68.24
_diffrn_reflns_theta_max 68.24
_diffrn_reflns_theta_min 3.04
_exptl_absorpt_coefficient_mu 0.459
_exptl_absorpt_correction_T_max 0.955
_exptl_absorpt_correction_T_min 0.781
_exptl_absorpt_correction_type numerical
_exptl_absorpt_process_details 'NUMABS (Rigaku, 1999)'
_exptl_crystal_colour yellow
_exptl_crystal_density_diffrn 1.105
_exptl_crystal_description block
_exptl_crystal_F_000 4680
_exptl_crystal_size_max 0.50
_exptl_crystal_size_mid 0.50
_exptl_crystal_size_min 0.10
_refine_diff_density_max 0.553
_refine_diff_density_min -0.377
_refine_diff_density_rms 0.050
_refine_ls_extinction_coef 0.00039(5)
_refine_ls_extinction_expression Fc^*^=kFc[1+0.001xFc^2^\l^3^/sin(2\q)]^-1/4^
_refine_ls_extinction_method SHELXL
_refine_ls_goodness_of_fit_ref 1.122
_refine_ls_hydrogen_treatment constr
_refine_ls_matrix_type full
_refine_ls_number_parameters 857
_refine_ls_number_reflns 11857
_refine_ls_number_restraints 269
_refine_ls_restrained_S_all 1.174
_refine_ls_R_factor_all 0.0968
_refine_ls_R_factor_gt 0.0791
_refine_ls_shift/su_max 0.006
_refine_ls_shift/su_mean 0.000
_refine_ls_structure_factor_coef Fsqd
_refine_ls_weighting_details 'calc w=1/[\s^2^(Fo^2^)+(0.1608P)^2^+6.1190P] where P=(Fo^2^+2Fc^2^)/3'
_refine_ls_weighting_scheme calc
_refine_ls_wR_factor_gt 0.2445
_refine_ls_wR_factor_ref 0.2726
_reflns_number_gt 8710
_reflns_number_total 11857
_reflns_threshold_expression >2sigma(I)
_cod_data_source_file jo4008892_si_002.cif
_cod_data_source_block I
_cod_database_code 4028378

loop_
_symmetry_equiv_pos_as_xyz
'x, y, z'
'-x, y, -z+1/2'
'x+1/2, y+1/2, z'
'-x+1/2, y+1/2, -z+1/2'
'-x, -y, -z'
'x, -y, z-1/2'
'-x+1/2, -y+1/2, -z'
'x+1/2, -y+1/2, z-1/2'

loop_
_atom_site_label
_atom_site_type_symbol
_atom_site_fract_x
_atom_site_fract_y
_atom_site_fract_z
_atom_site_U_iso_or_equiv
_atom_site_adp_type
_atom_site_occupancy
_atom_site_symmetry_multiplicity
_atom_site_calc_flag
_atom_site_refinement_flags
_atom_site_disorder_assembly
_atom_site_disorder_group
C1 C 0.21719(8) 0.27941(16) 0.26080(7) 0.0523(5) Uani 1 1 d . . .
C2 C 0.19535(8) 0.34134(16) 0.22572(7) 0.0520(5) Uani 1 1 d . . .
C3 C 0.18153(8) 0.31633(17) 0.18467(7) 0.0541(6) Uani 1 1 d . . .
H3 H 0.1860 0.2541 0.1745 0.065 Uiso 1 1 calc R . .
C4 C 0.16081(8) 0.38509(17) 0.15852(7) 0.0540(5) Uani 1 1 d . . .
C5 C 0.14182(8) 0.37973(18) 0.11440(7) 0.0567(6) Uani 1 1 d . . .
C6 C 0.13934(9) 0.3059(2) 0.08585(7) 0.0610(6) Uani 1 1 d . . .
H6 H 0.1521 0.2464 0.0936 0.073 Uiso 1 1 calc R . .
C7 C 0.11792(9) 0.3183(2) 0.04516(7) 0.0620(6) Uani 1 1 d . . .
C8 C 0.11479(9) 0.2398(2) 0.01448(8) 0.0691(7) Uani 1 1 d . . .
C9 C 0.13242(11) 0.1498(2) 0.02464(10) 0.0823(9) Uani 1 1 d . . .
H9 H 0.1467 0.1395 0.0520 0.099 Uiso 1 1 calc R . .
C10 C 0.12963(12) 0.0759(3) -0.00409(11) 0.0951(11) Uani 1 1 d . . .
H10 H 0.1413 0.0155 0.0037 0.114 Uiso 1 1 calc R . .
C11 C 0.10977(13) 0.0909(3) -0.04416(12) 0.1053(13) Uani 1 1 d . . .
H11 H 0.1081 0.0409 -0.0643 0.126 Uiso 1 1 calc R . .
C12 C 0.09247(13) 0.1780(3) -0.05487(10) 0.0975(11) Uani 1 1 d . . .
H12 H 0.0794 0.1873 -0.0828 0.117 Uiso 1 1 calc R . .
C13 C 0.09335(10) 0.2542(3) -0.02626(8) 0.0759(8) Uani 1 1 d . . .
C14 C 0.07263(10) 0.3445(3) -0.03705(8) 0.0746(8) Uani 1 1 d . . .
C15 C 0.04897(12) 0.3598(3) -0.07686(9) 0.0905(10) Uani 1 1 d . . .
H15 H 0.0474 0.3102 -0.0972 0.109 Uiso 1 1 calc R . .
C16 C 0.02851(12) 0.4435(3) -0.08668(10) 0.0958(12) Uani 1 1 d . . .
H16 H 0.0127 0.4514 -0.1135 0.115 Uiso 1 1 calc R . .
C17 C 0.03052(11) 0.5174(3) -0.05781(9) 0.0873(10) Uani 1 1 d . . .
H17 H 0.0163 0.5760 -0.0648 0.105 Uiso 1 1 calc R . .
C18 C 0.05330(10) 0.5053(3) -0.01905(9) 0.0767(8) Uani 1 1 d . . .
H18 H 0.0546 0.5562 0.0006 0.092 Uiso 1 1 calc R . .
C19 C 0.07481(9) 0.4193(2) -0.00770(8) 0.0679(7) Uani 1 1 d . . .
C20 C 0.09874(9) 0.4067(2) 0.03397(7) 0.0619(6) Uani 1 1 d . . .
C21 C 0.10267(9) 0.4816(2) 0.06343(7) 0.0624(6) Uani 1 1 d . . .
H21 H 0.0906 0.5418 0.0558 0.075 Uiso 1 1 calc R . .
C22 C 0.12372(8) 0.46860(18) 0.10298(7) 0.0568(6) Uani 1 1 d . . .
C23 C 0.13100(9) 0.53893(18) 0.13926(7) 0.0569(6) Uani 1 1 d . . .
C24 C 0.15446(8) 0.47758(17) 0.17335(7) 0.0534(5) Uani 1 1 d . . .
C25 C 0.16803(8) 0.50257(17) 0.21455(7) 0.0548(6) Uani 1 1 d . . .
H25 H 0.1637 0.5649 0.2247 0.066 Uiso 1 1 calc R . .
C26 C 0.18831(8) 0.43341(16) 0.24079(7) 0.0517(5) Uani 1 1 d . . .
C27 C 0.20411(8) 0.43817(16) 0.28569(7) 0.0522(5) Uani 1 1 d . . .
C28 C 0.20179(8) 0.51113(16) 0.31490(7) 0.0537(6) Uani 1 1 d . . .
H28 H 0.1897 0.5709 0.3066 0.064 Uiso 1 1 calc R . .
C29 C 0.21744(8) 0.49483(16) 0.35655(7) 0.0522(5) Uani 1 1 d . . .
C30 C 0.21731(9) 0.56162(16) 0.39447(7) 0.0554(6) Uani 1 1 d . . .
C31 C 0.23876(8) 0.49977(16) 0.42959(7) 0.0523(5) Uani 1 1 d . . .
C32 C 0.24690(8) 0.52017(17) 0.47181(7) 0.0545(6) Uani 1 1 d . . .
H32 H 0.2384 0.5801 0.4825 0.065 Uiso 1 1 calc R . .
C33 C 0.26770(8) 0.45331(16) 0.49959(7) 0.0519(5) Uani 1 1 d . . .
C34 C 0.27474(8) 0.47260(17) 0.54527(7) 0.0533(5) Uani 1 1 d . . .
C35 C 0.25644(10) 0.55353(19) 0.56411(8) 0.0625(6) Uani 1 1 d . . .
H35 H 0.2392 0.5970 0.5468 0.075 Uiso 1 1 calc R . .
C36 C 0.26283(10) 0.5713(2) 0.60702(8) 0.0680(7) Uani 1 1 d . . .
H36 H 0.2508 0.6272 0.6189 0.082 Uiso 1 1 calc R . .
C37 C 0.28699(11) 0.5073(2) 0.63283(8) 0.0699(7) Uani 1 1 d . . .
H37 H 0.2911 0.5188 0.6625 0.084 Uiso 1 1 calc R . .
C38 C 0.30484(10) 0.42798(19) 0.61545(7) 0.0650(7) Uani 1 1 d . . .
H38 H 0.3214 0.3849 0.6335 0.078 Uiso 1 1 calc R . .
C39 C 0.29951(8) 0.40788(17) 0.57149(7) 0.0545(6) Uani 1 1 d . . .
C40 C 0.31800(8) 0.32143(17) 0.55354(7) 0.0537(5) Uani 1 1 d . . .
C41 C 0.34545(9) 0.25842(19) 0.57805(8) 0.0630(6) Uani 1 1 d . . .
H41 H 0.3543 0.2748 0.6065 0.076 Uiso 1 1 calc R . .
C42 C 0.35968(10) 0.1746(2) 0.56214(8) 0.0660(7) Uani 1 1 d . . .
H42 H 0.3781 0.1333 0.5795 0.079 Uiso 1 1 calc R . .
C43 C 0.34735(9) 0.14938(19) 0.52073(8) 0.0638(6) Uani 1 1 d . . .
H43 H 0.3563 0.0900 0.5099 0.077 Uiso 1 1 calc R . .
C44 C 0.32199(9) 0.21093(18) 0.49534(7) 0.0576(6) Uani 1 1 d . . .
H44 H 0.3142 0.1937 0.4667 0.069 Uiso 1 1 calc R . .
C45 C 0.30737(8) 0.29852(16) 0.51057(7) 0.0505(5) Uani 1 1 d . . .
C46 C 0.28203(8) 0.36563(16) 0.48284(7) 0.0492(5) Uani 1 1 d . . .
C47 C 0.27220(8) 0.34533(16) 0.43958(7) 0.0515(5) Uani 1 1 d . . .
H47 H 0.2808 0.2861 0.4283 0.062 Uiso 1 1 calc R . .
C48 C 0.25022(8) 0.41088(16) 0.41357(7) 0.0500(5) Uani 1 1 d . . .
C49 C 0.23596(8) 0.40665(16) 0.36839(7) 0.0506(5) Uani 1 1 d . . .
C50 C 0.23775(8) 0.33250(16) 0.33912(7) 0.0523(5) Uani 1 1 d . . .
H50 H 0.2498 0.2727 0.3474 0.063 Uiso 1 1 calc R . .
C51 C 0.22145(8) 0.34886(16) 0.29773(7) 0.0520(5) Uani 1 1 d . . .
C52 C 0.16226(10) 0.62069(19) 0.12661(8) 0.0665(7) Uani 1 1 d . . .
H52A H 0.1458 0.6606 0.1055 0.080 Uiso 1 1 calc R . .
H52B H 0.1901 0.5953 0.1144 0.080 Uiso 1 1 calc R . .
H52C H 0.1708 0.6583 0.1519 0.080 Uiso 1 1 calc R . .
C53 C 0.08496(10) 0.5763(2) 0.15406(9) 0.0709(7) Uani 1 1 d . . .
H53A H 0.0701 0.6142 0.1313 0.085 Uiso 1 1 calc R . .
H53B H 0.0903 0.6154 0.1795 0.085 Uiso 1 1 calc R . .
H53C H 0.0650 0.5232 0.1608 0.085 Uiso 1 1 calc R . .
C54 C 0.24716(11) 0.64908(18) 0.38677(8) 0.0681(7) Uani 1 1 d . . .
H54A H 0.2475 0.6897 0.4120 0.082 Uiso 1 1 calc R . .
H54B H 0.2343 0.6840 0.3621 0.082 Uiso 1 1 calc R . .
H54C H 0.2786 0.6292 0.3813 0.082 Uiso 1 1 calc R . .
C55 C 0.16839(10) 0.5917(2) 0.40430(8) 0.0692(7) Uani 1 1 d . . .
H55A H 0.1690 0.6274 0.4310 0.083 Uiso 1 1 calc R . .
H55B H 0.1491 0.5356 0.4071 0.083 Uiso 1 1 calc R . .
H55C H 0.1557 0.6314 0.3811 0.083 Uiso 1 1 calc R . .
C56 C 0.26409(9) 0.24125(17) 0.24864(7) 0.0565(6) Uani 1 1 d . . .
H56A H 0.2784 0.2087 0.2738 0.068 Uiso 1 1 calc R . .
H56B H 0.2590 0.1934 0.2260 0.068 Uiso 1 1 calc R . .
C57 C 0.29814(10) 0.3138(2) 0.23313(9) 0.0692(7) Uani 1 1 d . . .
H57A H 0.2849 0.3434 0.2068 0.083 Uiso 1 1 calc R . .
H57B H 0.3020 0.3639 0.2549 0.083 Uiso 1 1 calc R . .
C58 C 0.34446(10) 0.2748(2) 0.22413(10) 0.0748(8) Uani 1 1 d . . .
H58A H 0.3402 0.2224 0.2035 0.090 Uiso 1 1 calc R . .
H58B H 0.3581 0.2479 0.2509 0.090 Uiso 1 1 calc R . .
C59 C 0.37837(11) 0.3438(2) 0.20666(11) 0.0825(8) Uani 1 1 d . . .
H59A H 0.3827 0.3963 0.2272 0.099 Uiso 1 1 calc R . .
H59B H 0.3649 0.3707 0.1799 0.099 Uiso 1 1 calc R . .
C60 C 0.42524(12) 0.3026(3) 0.19778(13) 0.0957(10) Uani 1 1 d . . .
H60A H 0.4381 0.2741 0.2245 0.115 Uiso 1 1 calc R . .
H60B H 0.4207 0.2510 0.1768 0.115 Uiso 1 1 calc R . .
C61 C 0.45991(13) 0.3688(3) 0.18153(13) 0.0986(11) Uani 1 1 d . . .
H61A H 0.4631 0.4224 0.2016 0.118 Uiso 1 1 calc R . .
H61B H 0.4479 0.3942 0.1539 0.118 Uiso 1 1 calc R . .
C62 C 0.50727(13) 0.3285(3) 0.17522(16) 0.1160(14) Uani 1 1 d . . .
H62A H 0.5202 0.3085 0.2035 0.139 Uiso 1 1 calc R . .
H62B H 0.5034 0.2709 0.1576 0.139 Uiso 1 1 calc R . .
C63 C 0.54206(15) 0.3887(4) 0.15535(18) 0.1317(16) Uani 1 1 d . . .
H63A H 0.5312 0.4024 0.1257 0.158 Uiso 1 1 calc R . .
H63B H 0.5437 0.4494 0.1709 0.158 Uiso 1 1 calc R . .
C64 C 0.58907(17) 0.3496(4) 0.1543(2) 0.182(3) Uani 1 1 d U . .
H64A H 0.5864 0.2823 0.1462 0.218 Uiso 1 1 calc R . .
H64B H 0.6028 0.3518 0.1837 0.218 Uiso 1 1 calc R . .
C65 C 0.6223(2) 0.3952(5) 0.1255(3) 0.217(4) Uani 1 1 d U . .
H65A H 0.6515 0.3592 0.1280 0.260 Uiso 1 1 calc R . .
H65B H 0.6099 0.3872 0.0958 0.260 Uiso 1 1 calc R . .
C66 C 0.6334(2) 0.4933(4) 0.1314(2) 0.1533(19) Uani 1 1 d U . .
H66A H 0.6553 0.5138 0.1101 0.184 Uiso 1 1 calc R . .
H66B H 0.6052 0.5321 0.1278 0.184 Uiso 1 1 calc R . .
C67 C 0.6532(3) 0.5048(7) 0.1733(2) 0.239(4) Uani 1 1 d U . .
H67A H 0.6817 0.4679 0.1762 0.287 Uiso 1 1 calc R . .
H67B H 0.6315 0.4827 0.1941 0.287 Uiso 1 1 calc R . .
H67C H 0.6602 0.5715 0.1783 0.287 Uiso 1 1 calc R . .
C68 C 0.18536(9) 0.19633(18) 0.27102(8) 0.0618(6) Uani 1 1 d D B .
H68A H 0.1812 0.1566 0.2452 0.074 Uiso 1 1 calc R . .
H68B H 0.2008 0.1573 0.2935 0.074 Uiso 1 1 calc R . .
C69 C 0.13844(11) 0.2244(2) 0.28565(11) 0.0882(9) Uani 1 1 d DU . .
H69A H 0.1435 0.2564 0.3135 0.106 Uiso 0.50 1 calc PR A 1
H69B H 0.1263 0.2727 0.2654 0.106 Uiso 0.50 1 calc PR A 1
H69C H 0.1240 0.2716 0.2661 0.106 Uiso 0.50 1 d PR A 2
H69D H 0.1408 0.2514 0.3147 0.106 Uiso 0.50 1 d PR A 2
C70A C 0.1013(3) 0.1555(8) 0.2908(3) 0.100(3) Uani 0.50 1 d PDU B 1
H70A H 0.0765 0.1844 0.3071 0.120 Uiso 0.50 1 calc PR B 1
H70B H 0.1134 0.1003 0.3071 0.120 Uiso 0.50 1 calc PR B 1
C71A C 0.0819(3) 0.1232(6) 0.2472(3) 0.127(3) Uani 0.50 1 d PDU B 1
H71A H 0.1067 0.0936 0.2313 0.152 Uiso 0.50 1 calc PR B 1
H71B H 0.0578 0.0750 0.2512 0.152 Uiso 0.50 1 calc PR B 1
C72A C 0.0612(4) 0.2048(7) 0.2210(3) 0.138(3) Uani 0.50 1 d PDU B 1
H72A H 0.0862 0.2469 0.2122 0.165 Uiso 0.50 1 calc PR B 1
H72B H 0.0406 0.2419 0.2388 0.165 Uiso 0.50 1 calc PR B 1
C73A C 0.0338(5) 0.1696(8) 0.1812(4) 0.161(5) Uani 0.50 1 d PDU B 1
H73A H 0.0549 0.1311 0.1644 0.193 Uiso 0.50 1 calc PR B 1
H73B H 0.0095 0.1268 0.1908 0.193 Uiso 0.50 1 calc PR B 1
C74A C 0.0116(4) 0.2399(10) 0.1518(3) 0.187(5) Uani 0.50 1 d PDU B 1
H74A H 0.0354 0.2854 0.1434 0.225 Uiso 0.50 1 calc PR B 1
H74B H -0.0113 0.2755 0.1679 0.225 Uiso 0.50 1 calc PR B 1
C75A C -0.0123(4) 0.2019(12) 0.1116(3) 0.200(6) Uani 0.50 1 d PDU B 1
H75A H -0.0328 0.1498 0.1200 0.240 Uiso 0.50 1 calc PR B 1
H75B H -0.0323 0.2525 0.0995 0.240 Uiso 0.50 1 calc PR B 1
C76A C 0.0159(4) 0.1669(11) 0.0775(4) 0.174(5) Uani 0.50 1 d PDU B 1
H76A H 0.0350 0.1141 0.0889 0.209 Uiso 0.50 1 calc PR B 1
H76B H 0.0370 0.2179 0.0693 0.209 Uiso 0.50 1 calc PR B 1
C77A C -0.0117(8) 0.1318(11) 0.0363(5) 0.229(8) Uani 0.50 1 d PDU B 1
H77A H 0.0095 0.1003 0.0171 0.275 Uiso 0.50 1 calc PR B 1
H77B H -0.0352 0.0852 0.0443 0.275 Uiso 0.50 1 calc PR B 1
C78A C -0.0351(6) 0.2134(12) 0.0133(5) 0.248(8) Uani 0.50 1 d PDU B 1
H78A H -0.0587 0.2382 0.0320 0.297 Uiso 0.50 1 calc PR B 1
H78B H -0.0118 0.2637 0.0106 0.297 Uiso 0.50 1 calc PR B 1
C79A C -0.0574(5) 0.1993(15) -0.0294(4) 0.263(11) Uani 0.50 1 d PDU B 1
H79A H -0.0712 0.2587 -0.0394 0.395 Uiso 0.50 1 calc PR B 1
H79B H -0.0814 0.1511 -0.0278 0.395 Uiso 0.50 1 calc PR B 1
H79C H -0.0344 0.1787 -0.0493 0.395 Uiso 0.50 1 calc PR B 1
C70B C 0.1095(3) 0.1305(8) 0.2852(4) 0.132(5) Uani 0.50 1 d PDU B 2
H70C H 0.1174 0.0924 0.2602 0.159 Uiso 0.50 1 calc PR B 2
H70D H 0.1181 0.0935 0.3111 0.159 Uiso 0.50 1 calc PR B 2
C71B C 0.0593(3) 0.1476(9) 0.2837(3) 0.171(5) Uani 0.50 1 d PDU B 2
H71C H 0.0433 0.0884 0.2754 0.205 Uiso 0.50 1 calc PR B 2
H71D H 0.0518 0.1951 0.2614 0.205 Uiso 0.50 1 calc PR B 2
C72B C 0.0412(4) 0.1815(12) 0.3250(4) 0.217(6) Uani 0.50 1 d PDU B 2
H72C H 0.0427 0.2511 0.3269 0.260 Uiso 0.50 1 calc PR B 2
H72D H 0.0593 0.1543 0.3495 0.260 Uiso 0.50 1 calc PR B 2
C73B C -0.0101(5) 0.1465(13) 0.3248(6) 0.270(9) Uani 0.50 1 d PDU B 2
H73C H -0.0206 0.1269 0.2957 0.324 Uiso 0.50 1 calc PR B 2
H73D H -0.0129 0.0921 0.3442 0.324 Uiso 0.50 1 calc PR B 2
C74B C -0.0395(4) 0.2302(13) 0.3399(4) 0.231(7) Uani 0.50 1 d PDU B 2
H74C H -0.0376 0.2842 0.3201 0.277 Uiso 0.50 1 calc PR B 2
H74D H -0.0722 0.2113 0.3416 0.277 Uiso 0.50 1 calc PR B 2
C75B C -0.0192(5) 0.2561(10) 0.3838(4) 0.229(7) Uani 0.50 1 d PDU B 2
H75C H -0.0421 0.2921 0.3997 0.275 Uiso 0.50 1 calc PR B 2
H75D H 0.0083 0.2964 0.3809 0.275 Uiso 0.50 1 calc PR B 2
C76B C -0.0055(6) 0.1635(11) 0.4089(3) 0.226(8) Uani 0.50 1 d PDU B 2
H76C H -0.0317 0.1191 0.4092 0.271 Uiso 0.50 1 calc PR B 2
H76D H 0.0207 0.1318 0.3958 0.271 Uiso 0.50 1 calc PR B 2
C77B C 0.0080(4) 0.1965(9) 0.4541(3) 0.160(4) Uani 0.50 1 d PDU B 2
H77C H 0.0330 0.2435 0.4524 0.192 Uiso 0.50 1 calc PR B 2
H77D H -0.0188 0.2289 0.4659 0.192 Uiso 0.50 1 calc PR B 2
C78B C 0.0237(9) 0.1197(9) 0.4849(4) 0.217(8) Uani 0.50 1 d PDU B 2
H78C H 0.0509 0.0876 0.4738 0.261 Uiso 0.50 1 calc PR B 2
H78D H -0.0011 0.0724 0.4870 0.261 Uiso 0.50 1 calc PR B 2
C79B C 0.0361(5) 0.1597(12) 0.5297(3) 0.183(6) Uani 0.50 1 d PDU B 2
H79D H 0.0437 0.1077 0.5492 0.275 Uiso 0.50 1 calc PR B 2
H79E H 0.0098 0.1948 0.5400 0.275 Uiso 0.50 1 calc PR B 2
H79F H 0.0626 0.2020 0.5281 0.275 Uiso 0.50 1 calc PR B 2
C80 C -0.0786(4) 0.4680(12) 0.1820(5) 0.176(7) Uani 0.50 1 d PDU . .
H80A H -0.0976 0.5072 0.1625 0.264 Uiso 0.50 1 calc PR . .
H80B H -0.0986 0.4303 0.1997 0.264 Uiso 0.50 1 calc PR . .
H80C H -0.0594 0.4260 0.1657 0.264 Uiso 0.50 1 calc PR . .
C81 C -0.0479(7) 0.5317(9) 0.2107(6) 0.221(8) Uani 0.50 1 d PDU . .
H81A H -0.0283 0.5714 0.1930 0.266 Uiso 0.50 1 calc PR . .
H81B H -0.0672 0.5737 0.2276 0.266 Uiso 0.50 1 calc PR . .
C82 C -0.0181(6) 0.4717(9) 0.2400(6) 0.192(6) Uani 0.50 1 d PDU . .
H82A H -0.0034 0.4222 0.2231 0.230 Uiso 0.50 1 calc PR . .
H82B H -0.0377 0.4400 0.2606 0.230 Uiso 0.50 1 calc PR . .
C83 C 0.0196(6) 0.5282(10) 0.2648(6) 0.199(6) Uani 0.50 1 d PDU . .
H83A H 0.0405 0.5578 0.2447 0.239 Uiso 0.50 1 calc PR . .
H83B H 0.0054 0.5787 0.2816 0.239 Uiso 0.50 1 calc PR . .
C84 C 0.0465(6) 0.4602(10) 0.2946(6) 0.226(8) Uani 0.50 1 d PDU . .
H84A H 0.0274 0.4418 0.3185 0.272 Uiso 0.50 1 calc PR . .
H84B H 0.0544 0.4024 0.2788 0.272 Uiso 0.50 1 calc PR . .
C85 C 0.0901(6) 0.5079(18) 0.3116(7) 0.267(13) Uani 0.50 1 d PDU . .
H85A H 0.1077 0.4640 0.3301 0.400 Uiso 0.50 1 calc PR . .
H85B H 0.0821 0.5639 0.3280 0.400 Uiso 0.50 1 calc PR . .
H85C H 0.1088 0.5265 0.2878 0.400 Uiso 0.50 1 calc PR . .

loop_
_atom_site_aniso_label
_atom_site_aniso_U_11
_atom_site_aniso_U_22
_atom_site_aniso_U_33
_atom_site_aniso_U_23
_atom_site_aniso_U_13
_atom_site_aniso_U_12
C1 0.0697(14) 0.0504(12) 0.0366(11) 0.0011(9) -0.0009(10) 0.0020(10)
C2 0.0618(13) 0.0556(13) 0.0386(11) 0.0026(9) 0.0014(9) 0.0019(10)
C3 0.0669(14) 0.0567(13) 0.0386(11) -0.0002(9) 0.0003(10) 0.0016(11)
C4 0.0608(13) 0.0609(14) 0.0400(11) 0.0028(10) -0.0020(10) -0.0010(11)
C5 0.0610(13) 0.0680(15) 0.0408(12) 0.0023(10) -0.0015(10) -0.0025(11)
C6 0.0640(14) 0.0718(16) 0.0466(12) -0.0015(11) -0.0037(10) -0.0022(12)
C7 0.0585(13) 0.0844(18) 0.0428(12) -0.0039(12) -0.0011(10) -0.0068(12)
C8 0.0584(14) 0.095(2) 0.0539(14) -0.0142(14) -0.0005(11) -0.0046(14)
C9 0.0738(18) 0.104(2) 0.0682(18) -0.0250(17) -0.0091(14) 0.0080(17)
C10 0.084(2) 0.112(3) 0.088(2) -0.040(2) -0.0090(17) 0.0136(19)
C11 0.091(2) 0.140(4) 0.084(2) -0.052(2) -0.0085(19) 0.008(2)
C12 0.091(2) 0.140(3) 0.0605(18) -0.029(2) -0.0097(16) 0.001(2)
C13 0.0637(16) 0.116(2) 0.0470(14) -0.0147(15) -0.0027(11) -0.0092(16)
C14 0.0616(15) 0.116(2) 0.0458(13) -0.0010(14) -0.0051(11) -0.0150(16)
C15 0.086(2) 0.134(3) 0.0499(15) -0.0027(18) -0.0131(14) -0.014(2)
C16 0.081(2) 0.151(4) 0.0529(16) 0.017(2) -0.0197(15) -0.022(2)
C17 0.0748(18) 0.123(3) 0.0629(17) 0.0268(18) -0.0165(14) -0.0148(18)
C18 0.0700(16) 0.106(2) 0.0526(15) 0.0166(15) -0.0100(12) -0.0106(16)
C19 0.0575(14) 0.103(2) 0.0424(13) 0.0070(13) -0.0028(10) -0.0128(14)
C20 0.0594(14) 0.0840(18) 0.0421(12) 0.0042(12) -0.0022(10) -0.0076(12)
C21 0.0646(14) 0.0768(17) 0.0452(13) 0.0065(12) -0.0047(11) -0.0021(12)
C22 0.0604(13) 0.0675(15) 0.0420(12) 0.0045(10) -0.0035(10) -0.0013(11)
C23 0.0648(14) 0.0608(14) 0.0445(12) 0.0062(10) -0.0042(10) 0.0033(11)
C24 0.0606(13) 0.0592(13) 0.0400(11) 0.0056(10) -0.0023(9) -0.0006(10)
C25 0.0676(14) 0.0551(13) 0.0412(11) 0.0029(10) -0.0025(10) 0.0020(11)
C26 0.0618(13) 0.0540(12) 0.0390(11) 0.0049(9) 0.0001(9) 0.0024(10)
C27 0.0643(13) 0.0528(12) 0.0391(11) 0.0044(9) -0.0009(10) 0.0034(10)
C28 0.0689(14) 0.0496(12) 0.0424(11) 0.0041(9) -0.0007(10) 0.0050(10)
C29 0.0654(13) 0.0509(12) 0.0404(11) 0.0008(9) 0.0024(10) 0.0038(10)
C30 0.0741(15) 0.0498(12) 0.0423(12) -0.0019(9) -0.0006(10) 0.0068(11)
C31 0.0640(13) 0.0518(12) 0.0410(11) -0.0008(9) 0.0012(9) 0.0026(10)
C32 0.0700(14) 0.0523(13) 0.0411(11) -0.0030(9) 0.0016(10) 0.0048(11)
C33 0.0626(13) 0.0546(13) 0.0385(11) -0.0020(9) 0.0036(9) -0.0018(10)
C34 0.0629(13) 0.0573(13) 0.0397(11) -0.0041(10) 0.0034(10) -0.0034(10)
C35 0.0778(16) 0.0647(15) 0.0450(12) -0.0065(11) 0.0038(11) 0.0049(12)
C36 0.0891(19) 0.0674(16) 0.0479(13) -0.0102(12) 0.0073(12) 0.0009(14)
C37 0.097(2) 0.0730(17) 0.0400(12) -0.0073(12) 0.0006(12) -0.0049(15)
C38 0.0872(18) 0.0661(15) 0.0415(12) -0.0019(11) -0.0019(12) -0.0021(13)
C39 0.0643(14) 0.0606(14) 0.0387(11) -0.0006(10) 0.0022(10) -0.0060(11)
C40 0.0613(13) 0.0602(14) 0.0395(11) 0.0019(10) 0.0023(10) -0.0038(11)
C41 0.0758(16) 0.0684(16) 0.0442(12) 0.0036(11) -0.0044(11) 0.0023(13)
C42 0.0770(16) 0.0703(16) 0.0502(13) 0.0084(12) -0.0038(12) 0.0106(13)
C43 0.0771(16) 0.0632(15) 0.0509(13) 0.0026(11) 0.0010(12) 0.0124(12)
C44 0.0677(14) 0.0624(14) 0.0427(12) 0.0002(10) 0.0022(10) 0.0062(11)
C45 0.0586(12) 0.0555(13) 0.0375(11) 0.0003(9) 0.0036(9) -0.0012(10)
C46 0.0582(12) 0.0529(12) 0.0366(10) 0.0017(9) 0.0037(9) -0.0013(10)
C47 0.0644(13) 0.0523(12) 0.0377(11) 0.0006(9) 0.0021(9) 0.0025(10)
C48 0.0606(13) 0.0511(12) 0.0384(11) 0.0012(9) 0.0021(9) 0.0017(10)
C49 0.0632(13) 0.0511(12) 0.0373(11) 0.0014(9) 0.0019(9) 0.0028(10)
C50 0.0670(14) 0.0507(12) 0.0392(11) 0.0020(9) 0.0006(10) 0.0050(10)
C51 0.0660(13) 0.0515(12) 0.0382(11) 0.0002(9) 0.0010(9) 0.0033(10)
C52 0.0785(17) 0.0670(16) 0.0531(14) 0.0099(12) -0.0058(12) -0.0007(13)
C53 0.0719(16) 0.0815(18) 0.0588(15) 0.0043(13) -0.0043(12) 0.0114(14)
C54 0.0957(19) 0.0545(14) 0.0536(14) 0.0006(11) -0.0027(13) -0.0008(13)
C55 0.0824(18) 0.0714(16) 0.0535(14) -0.0036(12) 0.0012(12) 0.0181(14)
C56 0.0689(14) 0.0572(13) 0.0430(11) -0.0005(10) -0.0023(10) 0.0068(11)
C57 0.0745(17) 0.0658(16) 0.0676(16) 0.0053(13) 0.0086(13) 0.0048(13)
C58 0.0710(17) 0.0709(17) 0.0823(19) -0.0042(14) 0.0024(14) -0.0055(13)
C59 0.0800(19) 0.081(2) 0.087(2) 0.0048(16) 0.0091(16) -0.0028(16)
C60 0.076(2) 0.099(2) 0.113(3) 0.004(2) 0.0098(18) -0.0081(18)
C61 0.088(2) 0.104(3) 0.105(3) -0.007(2) 0.0166(19) -0.008(2)
C62 0.087(2) 0.102(3) 0.160(4) -0.006(3) 0.027(2) -0.012(2)
C63 0.097(3) 0.130(4) 0.171(5) -0.019(3) 0.038(3) -0.013(3)
C64 0.101(3) 0.107(3) 0.344(9) -0.006(4) 0.081(4) -0.009(3)
C65 0.147(5) 0.190(6) 0.322(9) -0.087(6) 0.114(6) -0.074(5)
C66 0.124(4) 0.158(5) 0.181(5) 0.038(4) 0.037(4) -0.010(4)
C67 0.217(8) 0.355(12) 0.149(5) -0.082(7) 0.054(5) -0.044(8)
C68 0.0786(16) 0.0594(14) 0.0469(13) 0.0045(10) -0.0021(11) -0.0024(12)
C69 0.081(2) 0.093(2) 0.091(2) 0.0231(18) 0.0136(16) -0.0032(16)
C70A 0.071(5) 0.110(6) 0.120(7) 0.031(5) 0.017(5) -0.006(4)
C71A 0.116(6) 0.124(7) 0.143(7) -0.024(5) 0.039(5) -0.024(5)
C72A 0.163(9) 0.133(7) 0.118(6) -0.011(5) 0.024(5) -0.028(6)
C73A 0.171(11) 0.142(9) 0.170(9) -0.011(7) 0.013(7) -0.086(8)
C74A 0.113(9) 0.238(15) 0.209(12) 0.001(9) -0.011(8) -0.015(10)
C75A 0.193(13) 0.253(16) 0.159(9) 0.042(9) 0.049(7) -0.016(11)
C76A 0.119(9) 0.166(12) 0.240(13) -0.016(10) 0.049(8) -0.006(8)
C77A 0.196(16) 0.188(16) 0.301(16) -0.079(14) 0.001(13) -0.008(14)
C78A 0.202(16) 0.30(2) 0.242(16) -0.100(14) -0.007(12) 0.089(14)
C79A 0.134(11) 0.39(2) 0.261(15) -0.209(16) -0.017(11) 0.098(14)
C70B 0.102(6) 0.161(10) 0.133(9) 0.056(8) -0.018(6) -0.044(7)
C71B 0.107(6) 0.225(13) 0.178(10) 0.090(9) -0.031(6) -0.041(7)
C72B 0.190(10) 0.221(14) 0.240(14) 0.014(13) 0.009(11) 0.054(11)
C73B 0.214(14) 0.30(2) 0.304(19) 0.012(16) 0.052(14) 0.012(15)
C74B 0.162(11) 0.293(19) 0.241(13) -0.057(13) 0.046(11) -0.055(11)
C75B 0.129(10) 0.38(2) 0.183(10) 0.018(11) 0.059(8) -0.041(12)
C76B 0.229(15) 0.303(19) 0.154(8) -0.005(9) 0.109(9) -0.113(13)
C77B 0.101(7) 0.173(11) 0.204(9) -0.027(8) 0.002(8) -0.009(8)
C78B 0.35(3) 0.109(9) 0.203(11) 0.021(8) 0.090(13) 0.023(12)
C79B 0.127(10) 0.251(18) 0.176(9) 0.059(10) 0.041(8) -0.003(10)
C80 0.073(5) 0.281(17) 0.174(12) 0.119(12) 0.016(6) -0.001(8)
C81 0.32(2) 0.143(11) 0.201(18) 0.018(11) -0.012(12) 0.063(12)
C82 0.28(2) 0.146(11) 0.145(14) 0.014(10) -0.021(9) 0.016(10)
C83 0.224(17) 0.193(15) 0.182(17) -0.044(12) 0.039(9) 0.013(11)
C84 0.270(19) 0.190(14) 0.215(17) -0.057(13) -0.049(13) -0.032(14)
C85 0.179(17) 0.44(4) 0.186(17) -0.041(18) 0.034(11) -0.083(16)

loop_
_atom_type_symbol
_atom_type_description
_atom_type_scat_dispersion_real
_atom_type_scat_dispersion_imag
_atom_type_scat_source
C C 0.0181 0.0091 'International Tables Vol C Tables 4.2.6.8 and 6.1.1.4'
H H 0.0000 0.0000 'International Tables Vol C Tables 4.2.6.8 and 6.1.1.4'

loop_
_geom_angle_atom_site_label_1
_geom_angle_atom_site_label_2
_geom_angle_atom_site_label_3
_geom_angle
C51 C1 C2 101.30(18)
C51 C1 C56 111.99(19)
C2 C1 C56 111.77(18)
C51 C1 C68 111.44(19)
C2 C1 C68 110.79(19)
C56 C1 C68 109.38(19)
C3 C2 C26 120.8(2)
C3 C2 C1 128.5(2)
C26 C2 C1 110.67(18)
C2 C3 C4 118.1(2)
C2 C3 H3 120.9
C4 C3 H3 120.9
C3 C4 C24 121.1(2)
C3 C4 C5 130.8(2)
C24 C4 C5 108.1(2)
C6 C5 C22 120.4(2)
C6 C5 C4 131.2(2)
C22 C5 C4 108.4(2)
C5 C6 C7 120.3(3)
C5 C6 H6 119.9
C7 C6 H6 119.9
C6 C7 C20 119.5(2)
C6 C7 C8 120.8(3)
C20 C7 C8 119.7(2)
C9 C8 C13 118.6(3)
C9 C8 C7 121.7(2)
C13 C8 C7 119.7(3)
C10 C9 C8 121.9(3)
C10 C9 H9 119.1
C8 C9 H9 119.1
C11 C10 C9 119.3(4)
C11 C10 H10 120.3
C9 C10 H10 120.3
C12 C11 C10 119.9(3)
C12 C11 H11 120.1
C10 C11 H11 120.1
C11 C12 C13 122.6(3)
C11 C12 H12 118.7
C13 C12 H12 118.7
C12 C13 C8 117.6(3)
C12 C13 C14 122.2(3)
C8 C13 C14 120.1(3)
C19 C14 C15 118.0(3)
C19 C14 C13 120.5(2)
C15 C14 C13 121.5(3)
C16 C15 C14 121.7(3)
C16 C15 H15 119.1
C14 C15 H15 119.1
C15 C16 C17 120.5(3)
C15 C16 H16 119.8
C17 C16 H16 119.8
C18 C17 C16 119.4(4)
C18 C17 H17 120.3
C16 C17 H17 120.3
C17 C18 C19 121.7(3)
C17 C18 H18 119.2
C19 C18 H18 119.2
C14 C19 C18 118.7(2)
C14 C19 C20 120.0(3)
C18 C19 C20 121.3(3)
C7 C20 C21 119.0(2)
C7 C20 C19 119.9(2)
C21 C20 C19 121.1(3)
C22 C21 C20 120.9(3)
C22 C21 H21 119.6
C20 C21 H21 119.6
C21 C22 C5 119.9(2)
C21 C22 C23 129.2(2)
C5 C22 C23 110.94(19)
C24 C23 C22 101.34(19)
C24 C23 C53 110.9(2)
C22 C23 C53 111.0(2)
C24 C23 C52 111.2(2)
C22 C23 C52 111.4(2)
C53 C23 C52 110.7(2)
C25 C24 C4 120.8(2)
C25 C24 C23 127.9(2)
C4 C24 C23 111.22(19)
C24 C25 C26 118.0(2)
C24 C25 H25 121.0
C26 C25 H25 121.0
C25 C26 C2 121.1(2)
C25 C26 C27 130.0(2)
C2 C26 C27 108.81(19)
C28 C27 C51 121.3(2)
C28 C27 C26 130.5(2)
C51 C27 C26 108.11(19)
C29 C28 C27 118.5(2)
C29 C28 H28 120.8
C27 C28 H28 120.8
C28 C29 C49 120.3(2)
C28 C29 C30 128.6(2)
C49 C29 C30 111.11(19)
C29 C30 C31 101.20(18)
C29 C30 C55 111.4(2)
C31 C30 C55 111.7(2)
C29 C30 C54 110.9(2)
C31 C30 C54 111.2(2)
C55 C30 C54 110.1(2)
C32 C31 C48 120.3(2)
C32 C31 C30 129.0(2)
C48 C31 C30 110.74(19)
C31 C32 C33 120.7(2)
C31 C32 H32 119.6
C33 C32 H32 119.6
C32 C33 C46 119.02(19)
C32 C33 C34 121.3(2)
C46 C33 C34 119.7(2)
C35 C34 C39 118.6(2)
C35 C34 C33 121.6(2)
C39 C34 C33 119.8(2)
C36 C35 C34 121.6(2)
C36 C35 H35 119.2
C34 C35 H35 119.2
C35 C36 C37 119.7(3)
C35 C36 H36 120.1
C37 C36 H36 120.1
C38 C37 C36 119.8(2)
C38 C37 H37 120.1
C36 C37 H37 120.1
C37 C38 C39 122.1(3)
C37 C38 H38 119.0
C39 C38 H38 119.0
C34 C39 C38 118.1(2)
C34 C39 C40 120.50(19)
C38 C39 C40 121.3(2)
C41 C40 C45 118.3(2)
C41 C40 C39 122.1(2)
C45 C40 C39 119.6(2)
C42 C41 C40 121.9(2)
C42 C41 H41 119.0
C40 C41 H41 119.0
C41 C42 C43 120.1(2)
C41 C42 H42 120.0
C43 C42 H42 120.0
C44 C43 C42 119.6(2)
C44 C43 H43 120.2
C42 C43 H43 120.2
C43 C44 C45 121.8(2)
C43 C44 H44 119.1
C45 C44 H44 119.1
C44 C45 C40 118.2(2)
C44 C45 C46 121.5(2)
C40 C45 C46 120.2(2)
C47 C46 C33 119.1(2)
C47 C46 C45 121.1(2)
C33 C46 C45 119.72(19)
C48 C47 C46 120.3(2)
C48 C47 H47 119.8
C46 C47 H47 119.8
C47 C48 C31 120.3(2)
C47 C48 C49 130.8(2)
C31 C48 C49 108.85(19)
C50 C49 C29 121.3(2)
C50 C49 C48 130.7(2)
C29 C49 C48 108.05(19)
C51 C50 C49 118.1(2)
C51 C50 H50 121.0
C49 C50 H50 121.0
C50 C51 C27 120.5(2)
C50 C51 C1 128.4(2)
C27 C51 C1 111.11(19)
C23 C52 H52A 109.5
C23 C52 H52B 109.5
H52A C52 H52B 109.5
C23 C52 H52C 109.5
H52A C52 H52C 109.5
H52B C52 H52C 109.5
C23 C53 H53A 109.5
C23 C53 H53B 109.5
H53A C53 H53B 109.5
C23 C53 H53C 109.5
H53A C53 H53C 109.5
H53B C53 H53C 109.5
C30 C54 H54A 109.5
C30 C54 H54B 109.5
H54A C54 H54B 109.5
C30 C54 H54C 109.5
H54A C54 H54C 109.5
H54B C54 H54C 109.5
C30 C55 H55A 109.5
C30 C55 H55B 109.5
H55A C55 H55B 109.5
C30 C55 H55C 109.5
H55A C55 H55C 109.5
H55B C55 H55C 109.5
C57 C56 C1 116.1(2)
C57 C56 H56A 108.3
C1 C56 H56A 108.3
C57 C56 H56B 108.3
C1 C56 H56B 108.3
H56A C56 H56B 107.4
C58 C57 C56 114.5(2)
C58 C57 H57A 108.6
C56 C57 H57A 108.6
C58 C57 H57B 108.6
C56 C57 H57B 108.6
H57A C57 H57B 107.6
C57 C58 C59 116.0(3)
C57 C58 H58A 108.3
C59 C58 H58A 108.3
C57 C58 H58B 108.3
C59 C58 H58B 108.3
H58A C58 H58B 107.4
C58 C59 C60 115.0(3)
C58 C59 H59A 108.5
C60 C59 H59A 108.5
C58 C59 H59B 108.5
C60 C59 H59B 108.5
H59A C59 H59B 107.5
C61 C60 C59 116.6(3)
C61 C60 H60A 108.1
C59 C60 H60A 108.1
C61 C60 H60B 108.1
C59 C60 H60B 108.1
H60A C60 H60B 107.3
C60 C61 C62 116.3(3)
C60 C61 H61A 108.2
C62 C61 H61A 108.2
C60 C61 H61B 108.2
C62 C61 H61B 108.2
H61A C61 H61B 107.4
C63 C62 C61 118.7(4)
C63 C62 H62A 107.6
C61 C62 H62A 107.6
C63 C62 H62B 107.6
C61 C62 H62B 107.6
H62A C62 H62B 107.1
C64 C63 C62 116.3(4)
C64 C63 H63A 108.2
C62 C63 H63A 108.2
C64 C63 H63B 108.2
C62 C63 H63B 108.2
H63A C63 H63B 107.4
C63 C64 C65 118.2(6)
C63 C64 H64A 107.8
C65 C64 H64A 107.8
C63 C64 H64B 107.8
C65 C64 H64B 107.8
H64A C64 H64B 107.1
C66 C65 C64 119.0(6)
C66 C65 H65A 107.6
C64 C65 H65A 107.6
C66 C65 H65B 107.6
C64 C65 H65B 107.6
H65A C65 H65B 107.0
C67 C66 C65 108.0(7)
C67 C66 H66A 110.1
C65 C66 H66A 110.1
C67 C66 H66B 110.1
C65 C66 H66B 110.1
H66A C66 H66B 108.4
C66 C67 H67A 109.5
C66 C67 H67B 109.5
H67A C67 H67B 109.5
C66 C67 H67C 109.5
H67A C67 H67C 109.5
H67B C67 H67C 109.5
C69 C68 C1 114.9(2)
C69 C68 H68A 108.5
C1 C68 H68A 108.5
C69 C68 H68B 108.5
C1 C68 H68B 108.5
H68A C68 H68B 107.5
C70A C69 C68 122.4(5)
C70A C69 C70B 17.2(7)
C68 C69 C70B 105.3(4)
C70A C69 H69A 106.7
C68 C69 H69A 106.7
C70B C69 H69A 117.0
C70A C69 H69B 106.7
C68 C69 H69B 106.7
C70B C69 H69B 113.8
H69A C69 H69B 106.6
C70A C69 H69C 103.0
C68 C69 H69C 110.7
C70B C69 H69C 110.8
H69A C69 H69C 106.3
H69B C69 H69C 4.2
C70A C69 H69D 100.3
C68 C69 H69D 110.7
C70B C69 H69D 110.6
H69A C69 H69D 6.5
H69B C69 H69D 109.5
H69C C69 H69D 108.8
C69 C70A C71A 110.1(6)
C69 C70A H70A 109.6
C71A C70A H70A 109.6
C69 C70A H70B 109.6
C71A C70A H70B 109.6
H70A C70A H70B 108.1
C72A C71A C70A 112.3(7)
C72A C71A H71A 109.1
C70A C71A H71A 109.1
C72A C71A H71B 109.1
C70A C71A H71B 109.1
H71A C71A H71B 107.9
C71A C72A C73A 111.8(7)
C71A C72A H72A 109.3
C73A C72A H72A 109.3
C71A C72A H72B 109.3
C73A C72A H72B 109.3
H72A C72A H72B 107.9
C74A C73A C72A 118.9(8)
C74A C73A H73A 107.6
C72A C73A H73A 107.6
C74A C73A H73B 107.6
C72A C73A H73B 107.6
H73A C73A H73B 107.0
C73A C74A C75A 116.8(9)
C73A C74A H74A 108.1
C75A C74A H74A 108.1
C73A C74A H74B 108.1
C75A C74A H74B 108.1
H74A C74A H74B 107.3
C76A C75A C74A 118.6(9)
C76A C75A H75A 107.7
C74A C75A H75A 107.7
C76A C75A H75B 107.7
C74A C75A H75B 107.7
H75A C75A H75B 107.1
C75A C76A C77A 115.2(9)
C75A C76A H76A 108.5
C77A C76A H76A 108.5
C75A C76A H76B 108.5
C77A C76A H76B 108.5
H76A C76A H76B 107.5
C78A C77A C76A 110.8(9)
C78A C77A H77A 109.5
C76A C77A H77A 109.5
C78A C77A H77B 109.5
C76A C77A H77B 109.5
H77A C77A H77B 108.1
C79A C78A C77A 120.1(10)
C79A C78A H78A 107.3
C77A C78A H78A 107.3
C79A C78A H78B 107.3
C77A C78A H78B 107.3
H78A C78A H78B 106.9
C78A C79A H79A 109.5
C78A C79A H79B 109.5
H79A C79A H79B 109.5
C78A C79A H79C 109.5
H79A C79A H79C 109.5
H79B C79A H79C 109.5
C71B C70B C69 112.8(8)
C71B C70B H70C 109.0
C69 C70B H70C 109.0
C71B C70B H70D 109.0
C69 C70B H70D 109.0
H70C C70B H70D 107.8
C70B C71B C72B 114.0(8)
C70B C71B H71C 108.7
C72B C71B H71C 108.7
C70B C71B H71D 108.7
C72B C71B H71D 108.7
H71C C71B H71D 107.6
C71B C72B C73B 105.3(8)
C71B C72B H72C 110.7
C73B C72B H72C 110.7
C71B C72B H72D 110.7
C73B C72B H72D 110.7
H72C C72B H72D 108.8
C74B C73B C72B 107.2(8)
C74B C73B H73C 110.3
C72B C73B H73C 110.3
C74B C73B H73D 110.3
C72B C73B H73D 110.3
H73C C73B H73D 108.5
C75B C74B C73B 105.3(7)
C75B C74B H74C 110.7
C73B C74B H74C 110.7
C75B C74B H74D 110.7
C73B C74B H74D 110.7
H74C C74B H74D 108.8
C74B C75B C76B 109.4(8)
C74B C75B H75C 109.8
C76B C75B H75C 109.8
C74B C75B H75D 109.8
C76B C75B H75D 109.8
H75C C75B H75D 108.2
C77B C76B C75B 105.0(9)
C77B C76B H76C 110.7
C75B C76B H76C 110.7
C77B C76B H76D 110.7
C75B C76B H76D 110.7
H76C C76B H76D 108.8
C78B C77B C76B 115.5(9)
C78B C77B H77C 108.4
C76B C77B H77C 108.4
C78B C77B H77D 108.4
C76B C77B H77D 108.4
H77C C77B H77D 107.5
C77B C78B C79B 111.7(9)
C77B C78B H78C 109.3
C79B C78B H78C 109.3
C77B C78B H78D 109.3
C79B C78B H78D 109.3
H78C C78B H78D 107.9
C78B C79B H79D 109.5
C78B C79B H79E 109.5
H79D C79B H79E 109.5
C78B C79B H79F 109.5
H79D C79B H79F 109.5
H79E C79B H79F 109.5
C81 C80 H80A 109.5
C81 C80 H80B 109.5
H80A C80 H80B 109.5
C81 C80 H80C 109.5
H80A C80 H80C 109.5
H80B C80 H80C 109.5
C82 C81 C80 109.5(8)
C82 C81 H81A 109.8
C80 C81 H81A 109.8
C82 C81 H81B 109.8
C80 C81 H81B 109.8
H81A C81 H81B 108.2
C81 C82 C83 113.3(8)
C81 C82 H82A 108.9
C83 C82 H82A 108.9
C81 C82 H82B 108.9
C83 C82 H82B 108.9
H82A C82 H82B 107.7
C84 C83 C82 108.4(8)
C84 C83 H83A 110.0
C82 C83 H83A 110.0
C84 C83 H83B 110.0
C82 C83 H83B 110.0
H83A C83 H83B 108.4
C85 C84 C83 109.5(9)
C85 C84 H84A 109.8
C83 C84 H84A 109.8
C85 C84 H84B 109.8
C83 C84 H84B 109.8
H84A C84 H84B 108.2
C84 C85 H85A 109.5
C84 C85 H85B 109.5
H85A C85 H85B 109.5
C84 C85 H85C 109.5
H85A C85 H85C 109.5
H85B C85 H85C 109.5

loop_
_geom_bond_atom_site_label_1
_geom_bond_atom_site_label_2
_geom_bond_distance
C1 C51 1.523(3)
C1 C2 1.527(3)
C1 C56 1.532(3)
C1 C68 1.541(3)
C2 C3 1.381(3)
C2 C26 1.407(3)
C3 C4 1.395(3)
C3 H3 0.9500
C4 C24 1.407(3)
C4 C5 1.473(3)
C5 C6 1.379(3)
C5 C22 1.407(4)
C6 C7 1.410(3)
C6 H6 0.9500
C7 C20 1.410(4)
C7 C8 1.473(4)
C8 C9 1.408(4)
C8 C13 1.415(4)
C9 C10 1.383(4)
C9 H9 0.9500
C10 C11 1.379(5)
C10 H10 0.9500
C11 C12 1.371(6)
C11 H11 0.9500
C12 C13 1.405(5)
C12 H12 0.9500
C13 C14 1.450(5)
C14 C19 1.406(4)
C14 C15 1.419(4)
C15 C16 1.357(5)
C15 H15 0.9500
C16 C17 1.387(5)
C16 H16 0.9500
C17 C18 1.373(4)
C17 H17 0.9500
C18 C19 1.409(4)
C18 H18 0.9500
C19 C20 1.468(3)
C20 C21 1.410(4)
C21 C22 1.374(3)
C21 H21 0.9500
C22 C23 1.523(3)
C23 C24 1.519(3)
C23 C53 1.532(4)
C23 C52 1.537(4)
C24 C25 1.384(3)
C25 C26 1.396(3)
C25 H25 0.9500
C26 C27 1.467(3)
C27 C28 1.387(3)
C27 C51 1.409(3)
C28 C29 1.387(3)
C28 H28 0.9500
C29 C49 1.406(3)
C29 C30 1.523(3)
C30 C31 1.523(3)
C30 C55 1.531(4)
C30 C54 1.540(4)
C31 C32 1.369(3)
C31 C48 1.403(3)
C32 C33 1.408(3)
C32 H32 0.9500
C33 C46 1.420(3)
C33 C34 1.467(3)
C34 C35 1.407(3)
C34 C39 1.411(3)
C35 C36 1.377(3)
C35 H35 0.9500
C36 C37 1.389(4)
C36 H36 0.9500
C37 C38 1.363(4)
C37 H37 0.9500
C38 C39 1.413(3)
C38 H38 0.9500
C39 C40 1.462(3)
C40 C41 1.406(3)
C40 C45 1.410(3)
C41 C42 1.362(4)
C41 H41 0.9500
C42 C43 1.382(3)
C42 H42 0.9500
C43 C44 1.376(3)
C43 H43 0.9500
C44 C45 1.404(3)
C44 H44 0.9500
C45 C46 1.468(3)
C46 C47 1.407(3)
C47 C48 1.377(3)
C47 H47 0.9500
C48 C49 1.463(3)
C49 C50 1.400(3)
C50 C51 1.385(3)
C50 H50 0.9500
C52 H52A 0.9800
C52 H52B 0.9800
C52 H52C 0.9800
C53 H53A 0.9800
C53 H53B 0.9800
C53 H53C 0.9800
C54 H54A 0.9800
C54 H54B 0.9800
C54 H54C 0.9800
C55 H55A 0.9800
C55 H55B 0.9800
C55 H55C 0.9800
C56 C57 1.523(4)
C56 H56A 0.9900
C56 H56B 0.9900
C57 C58 1.495(4)
C57 H57A 0.9900
C57 H57B 0.9900
C58 C59 1.510(4)
C58 H58A 0.9900
C58 H58B 0.9900
C59 C60 1.521(5)
C59 H59A 0.9900
C59 H59B 0.9900
C60 C61 1.485(5)
C60 H60A 0.9900
C60 H60B 0.9900
C61 C62 1.513(5)
C61 H61A 0.9900
C61 H61B 0.9900
C62 C63 1.483(6)
C62 H62A 0.9900
C62 H62B 0.9900
C63 C64 1.478(6)
C63 H63A 0.9900
C63 H63B 0.9900
C64 C65 1.501(8)
C64 H64A 0.9900
C64 H64B 0.9900
C65 C66 1.439(8)
C65 H65A 0.9900
C65 H65B 0.9900
C66 C67 1.424(8)
C66 H66A 0.9900
C66 H66B 0.9900
C67 H67A 0.9800
C67 H67B 0.9800
C67 H67C 0.9800
C68 C69 1.513(4)
C68 H68A 0.9900
C68 H68B 0.9900
C69 C70A 1.472(7)
C69 C70B 1.576(8)
C69 H69A 0.9900
C69 H69B 0.9900
C69 H69C 0.9900
C69 H69D 0.9900
C70A C71A 1.531(8)
C70A H70A 0.9900
C70A H70B 0.9900
C71A C72A 1.529(8)
C71A H71A 0.9900
C71A H71B 0.9900
C72A C73A 1.536(8)
C72A H72A 0.9900
C72A H72B 0.9900
C73A C74A 1.488(9)
C73A H73A 0.9900
C73A H73B 0.9900
C74A C75A 1.516(9)
C74A H74A 0.9900
C74A H74B 0.9900
C75A C76A 1.465(9)
C75A H75A 0.9900
C75A H75B 0.9900
C76A C77A 1.576(9)
C76A H76A 0.9900
C76A H76B 0.9900
C77A C78A 1.511(10)
C77A H77A 0.9900
C77A H77B 0.9900
C78A C79A 1.479(9)
C78A H78A 0.9900
C78A H78B 0.9900
C79A H79A 0.9800
C79A H79B 0.9800
C79A H79C 0.9800
C70B C71B 1.481(8)
C70B H70C 0.9900
C70B H70D 0.9900
C71B C72B 1.500(9)
C71B H71C 0.9900
C71B H71D 0.9900
C72B C73B 1.574(10)
C72B H72C 0.9900
C72B H72D 0.9900
C73B C74B 1.550(9)
C73B H73C 0.9900
C73B H73D 0.9900
C74B C75B 1.524(9)
C74B H74C 0.9900
C74B H74D 0.9900
C75B C76B 1.575(10)
C75B H75C 0.9900
C75B H75D 0.9900
C76B C77B 1.529(9)
C76B H76C 0.9900
C76B H76D 0.9900
C77B C78B 1.514(9)
C77B H77C 0.9900
C77B H77D 0.9900
C78B C79B 1.545(9)
C78B H78C 0.9900
C78B H78D 0.9900
C79B H79D 0.9800
C79B H79E 0.9800
C79B H79F 0.9800
C80 C81 1.536(9)
C80 H80A 0.9800
C80 H80B 0.9800
C80 H80C 0.9800
C81 C82 1.501(9)
C81 H81A 0.9900
C81 H81B 0.9900
C82 C83 1.541(9)
C82 H82A 0.9900
C82 H82B 0.9900
C83 C84 1.536(9)
C83 H83A 0.9900
C83 H83B 0.9900
C84 C85 1.516(10)
C84 H84A 0.9900
C84 H84B 0.9900
C85 H85A 0.9800
C85 H85B 0.9800
C85 H85C 0.9800

loop_
_geom_torsion_atom_site_label_1
_geom_torsion_atom_site_label_2
_geom_torsion_atom_site_label_3
_geom_torsion_atom_site_label_4
_geom_torsion
C51 C1 C2 C3 -177.4(2)
C56 C1 C2 C3 63.2(3)
C68 C1 C2 C3 -59.1(3)
C51 C1 C2 C26 0.1(3)
C56 C1 C2 C26 -119.3(2)
C68 C1 C2 C26 118.4(2)
C26 C2 C3 C4 0.5(3)
C1 C2 C3 C4 177.9(2)
C2 C3 C4 C24 0.5(4)
C2 C3 C4 C5 -178.5(2)
C3 C4 C5 C6 -0.8(5)
C24 C4 C5 C6 -179.9(3)
C3 C4 C5 C22 178.5(2)
C24 C4 C5 C22 -0.6(3)
C22 C5 C6 C7 -1.1(4)
C4 C5 C6 C7 178.2(2)
C5 C6 C7 C20 -0.4(4)
C5 C6 C7 C8 -179.6(2)
C6 C7 C8 C9 0.7(4)
C20 C7 C8 C9 -178.4(3)
C6 C7 C8 C13 -179.7(2)
C20 C7 C8 C13 1.2(4)
C13 C8 C9 C10 0.5(5)
C7 C8 C9 C10 -179.9(3)
C8 C9 C10 C11 1.2(5)
C9 C10 C11 C12 -1.0(6)
C10 C11 C12 C13 -1.0(6)
C11 C12 C13 C8 2.6(5)
C11 C12 C13 C14 -176.4(3)
C9 C8 C13 C12 -2.3(4)
C7 C8 C13 C12 178.1(3)
C9 C8 C13 C14 176.7(3)
C7 C8 C13 C14 -2.9(4)
C12 C13 C14 C19 -179.1(3)
C8 C13 C14 C19 1.9(4)
C12 C13 C14 C15 2.1(5)
C8 C13 C14 C15 -177.0(3)
C19 C14 C15 C16 -0.6(5)
C13 C14 C15 C16 178.3(3)
C14 C15 C16 C17 0.5(5)
C15 C16 C17 C18 -0.2(5)
C16 C17 C18 C19 0.0(5)
C15 C14 C19 C18 0.3(4)
C13 C14 C19 C18 -178.5(3)
C15 C14 C19 C20 179.7(2)
C13 C14 C19 C20 0.9(4)
C17 C18 C19 C14 -0.1(4)
C17 C18 C19 C20 -179.4(3)
C6 C7 C20 C21 1.8(4)
C8 C7 C20 C21 -179.0(2)
C6 C7 C20 C19 -177.7(2)
C8 C7 C20 C19 1.5(4)
C14 C19 C20 C7 -2.6(4)
C18 C19 C20 C7 176.8(2)
C14 C19 C20 C21 178.0(2)
C18 C19 C20 C21 -2.7(4)
C7 C20 C21 C22 -1.8(4)
C19 C20 C21 C22 177.7(2)
C20 C21 C22 C5 0.2(4)
C20 C21 C22 C23 -179.2(2)
C6 C5 C22 C21 1.2(4)
C4 C5 C22 C21 -178.2(2)
C6 C5 C22 C23 -179.2(2)
C4 C5 C22 C23 1.4(3)
C21 C22 C23 C24 178.0(2)
C5 C22 C23 C24 -1.5(3)
C21 C22 C23 C53 60.2(3)
C5 C22 C23 C53 -119.4(2)
C21 C22 C23 C52 -63.7(3)
C5 C22 C23 C52 116.8(2)
C3 C4 C24 C25 -0.9(4)
C5 C4 C24 C25 178.3(2)
C3 C4 C24 C23 -179.6(2)
C5 C4 C24 C23 -0.4(3)
C22 C23 C24 C25 -177.4(2)
C53 C23 C24 C25 -59.5(3)
C52 C23 C24 C25 64.1(3)
C22 C23 C24 C4 1.2(3)
C53 C23 C24 C4 119.1(2)
C52 C23 C24 C4 -117.4(2)
C4 C24 C25 C26 0.2(4)
C23 C24 C25 C26 178.7(2)
C24 C25 C26 C2 0.8(4)
C24 C25 C26 C27 -177.2(2)
C3 C2 C26 C25 -1.3(4)
C1 C2 C26 C25 -179.0(2)
C3 C2 C26 C27 177.2(2)
C1 C2 C26 C27 -0.6(3)
C25 C26 C27 C28 2.7(4)
C2 C26 C27 C28 -175.5(2)
C25 C26 C27 C51 179.1(2)
C2 C26 C27 C51 0.9(3)
C51 C27 C28 C29 0.7(4)
C26 C27 C28 C29 176.6(2)
C27 C28 C29 C49 1.2(3)
C27 C28 C29 C30 -178.0(2)
C28 C29 C30 C31 179.8(2)
C49 C29 C30 C31 0.5(3)
C28 C29 C30 C55 60.9(3)
C49 C29 C30 C55 -118.4(2)
C28 C29 C30 C54 -62.2(3)
C49 C29 C30 C54 118.6(2)
C29 C30 C31 C32 -178.4(2)
C55 C30 C31 C32 -59.7(3)
C54 C30 C31 C32 63.7(3)
C29 C30 C31 C48 1.0(3)
C55 C30 C31 C48 119.6(2)
C54 C30 C31 C48 -116.9(2)
C48 C31 C32 C33 1.3(4)
C30 C31 C32 C33 -179.4(2)
C31 C32 C33 C46 2.8(4)
C31 C32 C33 C34 -177.2(2)
C32 C33 C34 C35 7.4(4)
C46 C33 C34 C35 -172.5(2)
C32 C33 C34 C39 -174.1(2)
C46 C33 C34 C39 6.0(3)
C39 C34 C35 C36 1.1(4)
C33 C34 C35 C36 179.6(2)
C34 C35 C36 C37 -1.5(4)
C35 C36 C37 C38 1.0(4)
C36 C37 C38 C39 -0.2(4)
C35 C34 C39 C38 -0.3(4)
C33 C34 C39 C38 -178.8(2)
C35 C34 C39 C40 178.2(2)
C33 C34 C39 C40 -0.4(3)
C37 C38 C39 C34 -0.2(4)
C37 C38 C39 C40 -178.6(3)
C34 C39 C40 C41 175.6(2)
C38 C39 C40 C41 -5.9(4)
C34 C39 C40 C45 -5.9(3)
C38 C39 C40 C45 172.6(2)
C45 C40 C41 C42 -3.6(4)
C39 C40 C41 C42 174.9(3)
C40 C41 C42 C43 0.3(4)
C41 C42 C43 C44 2.2(4)
C42 C43 C44 C45 -1.2(4)
C43 C44 C45 C40 -2.1(4)
C43 C44 C45 C46 177.3(2)
C41 C40 C45 C44 4.5(3)
C39 C40 C45 C44 -174.1(2)
C41 C40 C45 C46 -175.0(2)
C39 C40 C45 C46 6.4(3)
C32 C33 C46 C47 -4.4(3)
C34 C33 C46 C47 175.6(2)
C32 C33 C46 C45 174.7(2)
C34 C33 C46 C45 -5.4(3)
C44 C45 C46 C47 -1.3(3)
C40 C45 C46 C47 178.2(2)
C44 C45 C46 C33 179.7(2)
C40 C45 C46 C33 -0.8(3)
C33 C46 C47 C48 2.0(3)
C45 C46 C47 C48 -177.1(2)
C46 C47 C48 C31 2.1(4)
C46 C47 C48 C49 -179.4(2)
C32 C31 C48 C47 -3.8(4)
C30 C31 C48 C47 176.8(2)
C32 C31 C48 C49 177.4(2)
C30 C31 C48 C49 -2.0(3)
C28 C29 C49 C50 -2.1(4)
C30 C29 C49 C50 177.2(2)
C28 C29 C49 C48 178.9(2)
C30 C29 C49 C48 -1.8(3)
C47 C48 C49 C50 4.9(4)
C31 C48 C49 C50 -176.5(2)
C47 C48 C49 C29 -176.3(2)
C31 C48 C49 C29 2.4(3)
C29 C49 C50 C51 1.1(4)
C48 C49 C50 C51 179.8(2)
C49 C50 C51 C27 0.7(3)
C49 C50 C51 C1 -176.4(2)
C28 C27 C51 C50 -1.6(4)
C26 C27 C51 C50 -178.4(2)
C28 C27 C51 C1 176.0(2)
C26 C27 C51 C1 -0.8(3)
C2 C1 C51 C50 177.8(2)
C56 C1 C51 C50 -63.0(3)
C68 C1 C51 C50 59.9(3)
C2 C1 C51 C27 0.4(3)
C56 C1 C51 C27 119.7(2)
C68 C1 C51 C27 -117.4(2)
C51 C1 C56 C57 -62.0(3)
C2 C1 C56 C57 50.8(3)
C68 C1 C56 C57 173.9(2)
C1 C56 C57 C58 176.4(2)
C56 C57 C58 C59 177.1(2)
C57 C58 C59 C60 180.0(3)
C58 C59 C60 C61 -178.6(3)
C59 C60 C61 C62 176.6(4)
C60 C61 C62 C63 174.5(4)
C61 C62 C63 C64 173.4(5)
C62 C63 C64 C65 164.9(5)
C63 C64 C65 C66 59.3(10)
C64 C65 C66 C67 60.2(9)
C51 C1 C68 C69 52.8(3)
C2 C1 C68 C69 -59.2(3)
C56 C1 C68 C69 177.2(2)
C1 C68 C69 C70A 171.0(5)
C1 C68 C69 C70B 169.1(5)
C68 C69 C70A C71A -73.0(8)
C70B C69 C70A C71A -67(2)
C69 C70A C71A C72A -61.2(10)
C70A C71A C72A C73A -169.2(9)
C71A C72A C73A C74A -179.6(12)
C72A C73A C74A C75A 176.2(10)
C73A C74A C75A C76A -72.8(19)
C74A C75A C76A C77A -178.0(11)
C75A C76A C77A C78A 68(2)
C76A C77A C78A C79A 171.3(15)
C70A C69 C70B C71B 25(2)
C68 C69 C70B C71B -159.7(7)
C69 C70B C71B C72B -74.3(13)
C70B C71B C72B C73B -151.9(11)
C71B C72B C73B C74B -135.0(13)
C72B C73B C74B C75B -57.9(15)
C73B C74B C75B C76B -39.2(14)
C74B C75B C76B C77B -172.3(10)
C75B C76B C77B C78B -178.9(15)
C76B C77B C78B C79B -179.6(14)
C80 C81 C82 C83 170.4(15)
C81 C82 C83 C84 178(2)
C82 C83 C84 C85 167.1(19)
